data_7702555
loop_
_publ_author_name
'Du, Shaowu'
'Franken, Andreas'
'Jelliss&#x2020;, Paul A.'
'Kautz, Jason A.'
'Stone, F. Gordon A.'
'Yu, Pui-Yin'

_publ_section_title
;
 Monocarbollide complexes of molybdenum and tungsten: functionalization
 through reactions at a cage boron centre&#x200A;&#x2021;
;
_journal_issue 12
_journal_name_full 'Journal of the Chemical Society, Dalton Transactions'
_journal_page_first 1846
_journal_paper_doi 10.1039/b101003o
_journal_year 2001
_chemical_formula_sum 'C27 H34 B10 N O3 P W'
_chemical_formula_weight 743.47
_space_group_IT_number 14
_space_group_name_Hall '-P 2yn'
_space_group_name_H-M_alt 'P 1 21/n 1'
_symmetry_cell_setting monoclinic
_symmetry_space_group_name_H-M 'P 1 21/n 1'
_atom_sites_solution_hydrogens geom
_atom_sites_solution_primary direct
_atom_sites_solution_secondary difmap
_audit_creation_method SHELXL-97
_cell_angle_alpha 90.00
_cell_angle_beta 99.23(3)
_cell_angle_gamma 90.00
_cell_formula_units_Z 4
_cell_length_a 9.679(2)
_cell_length_b 18.962(4)
_cell_length_c 18.669(4)
_cell_measurement_reflns_used 25
_cell_measurement_temperature 293(2)
_cell_measurement_theta_max 20
_cell_measurement_theta_min 10
_cell_volume 3382.0(13)
_diffrn_ambient_temperature 293(2)
_diffrn_measured_fraction_theta_full 0.998
_diffrn_measured_fraction_theta_max 0.998
_diffrn_measurement_device_type 'Enraf-Nonius CAD4'
_diffrn_measurement_method \w-2\q
_diffrn_radiation_monochromator graphite
_diffrn_radiation_source 'fine-focus sealed tube'
_diffrn_radiation_type MoK\a
_diffrn_radiation_wavelength 0.71073
_diffrn_reflns_av_R_equivalents 0.0287
_diffrn_reflns_av_sigmaI/netI 0.0724
_diffrn_reflns_limit_h_max 11
_diffrn_reflns_limit_h_min 0
_diffrn_reflns_limit_k_max 22
_diffrn_reflns_limit_k_min 0
_diffrn_reflns_limit_l_max 21
_diffrn_reflns_limit_l_min -22
_diffrn_reflns_number 6293
_diffrn_reflns_theta_full 24.94
_diffrn_reflns_theta_max 24.94
_diffrn_reflns_theta_min 1.54
_diffrn_standards_decay_% 4.25
_diffrn_standards_interval_time 120
_diffrn_standards_number 3
_exptl_absorpt_coefficient_mu 3.492
_exptl_absorpt_correction_T_max 0.3938
_exptl_absorpt_correction_T_min 0.3286
_exptl_absorpt_correction_type numerical
_exptl_crystal_colour yellow
_exptl_crystal_density_diffrn 1.460
_exptl_crystal_density_method 'not measured'
_exptl_crystal_description blocks
_exptl_crystal_F_000 1464
_exptl_crystal_size_max 0.41
_exptl_crystal_size_mid 0.34
_exptl_crystal_size_min 0.33
_refine_diff_density_max 0.918
_refine_diff_density_min -1.024
_refine_diff_density_rms 0.153
_refine_ls_extinction_method none
_refine_ls_goodness_of_fit_ref 1.031
_refine_ls_hydrogen_treatment mixed
_refine_ls_matrix_type full
_refine_ls_number_parameters 388
_refine_ls_number_reflns 5918
_refine_ls_number_restraints 0
_refine_ls_restrained_S_all 1.031
_refine_ls_R_factor_all 0.0930
_refine_ls_R_factor_gt 0.0435
_refine_ls_shift/su_max 0.002
_refine_ls_shift/su_mean 0.000
_refine_ls_structure_factor_coef Fsqd
_refine_ls_weighting_details 'calc w=1/[\s^2^(Fo^2^)+(0.0777P)^2^+0.0000P] where P=(Fo^2^+2Fc^2^)/3'
_refine_ls_weighting_scheme calc
_refine_ls_wR_factor_gt 0.0805
_refine_ls_wR_factor_ref 0.0964
_reflns_number_gt 3908
_reflns_number_total 5918
_reflns_threshold_expression >2sigma(I)
_cod_data_source_file b101003o.txt
_cod_data_source_block 23
_cod_depositor_comments
;
The following automatic conversions were performed:

data name '_atom_site_symetry_multiplicity' was replaced with
'_atom_site_symmetry_multiplicity' as specified in the replacement
file
'/home/saulius/struct/COD-crude-data/automatic-downloads/DataCite-retrospective/RSC/depositions/lib/lists/replacement-tags.lst'.

Automatic conversion script
Id: cif_correct_tags 6909 2019-04-08 15:41:33Z antanas 

The following automatic conversions were performed:

data item '_exptl_absorpt_correction_type' value 'Numerical' was
changed to 'numerical' in accordance with the
/home/saulius/struct/COD-crude-data/automatic-downloads/DataCite-retrospective/RSC/depositions/lib/dictionaries/cif_core.dic
dictionary named 'cif_core.dic' version 2.4.2 last updated on
2011-04-26.

data item '_symmetry_cell_setting' value 'Monoclinic' was changed to
'monoclinic' in accordance with the
/home/saulius/struct/COD-crude-data/automatic-downloads/DataCite-retrospective/RSC/depositions/lib/dictionaries/cif_core.dic
dictionary named 'cif_core.dic' version 2.4.2 last updated on
2011-04-26.

Automatic conversion script
Id: cif_fix_values 6909 2019-04-08 15:41:33Z antanas 
;
_cod_original_cell_volume 3382.0(12)
_cod_original_sg_symbol_H-M P2(1)/n
_cod_database_code 7702555

loop_
_symmetry_equiv_pos_as_xyz
'x, y, z'
'-x+1/2, y+1/2, -z+1/2'
'-x, -y, -z'
'x-1/2, -y-1/2, z-1/2'

loop_
_atom_site_label
_atom_site_type_symbol
_atom_site_fract_x
_atom_site_fract_y
_atom_site_fract_z
_atom_site_U_iso_or_equiv
_atom_site_adp_type
_atom_site_occupancy
_atom_site_symmetry_multiplicity
_atom_site_calc_flag
_atom_site_refinement_flags
W W 0.09421(4) 0.148895(19) 0.27674(2) 0.03985(15) Uani 1 1 d .
C1 C -0.0208(10) 0.0933(5) 0.1690(5) 0.048(2) Uani 1 1 d .
H1 H 0.0241 0.0399 0.1716 0.058 Uiso 1 1 calc R
B2 B -0.1388(12) 0.1140(6) 0.2261(6) 0.048(3) Uani 1 1 d .
H2 H -0.1750 0.0787 0.2660 0.058 Uiso 1 1 calc R
B3 B -0.1190(13) 0.2059(6) 0.2379(6) 0.046(3) Uani 1 1 d .
B4 B 0.0121(13) 0.2404(7) 0.1915(7) 0.054(3) Uani 1 1 d .
H4 H 0.0730 0.2883 0.2081 0.064 Uiso 1 1 calc R
B5 B 0.0778(15) 0.1643(6) 0.1498(6) 0.056(3) Uani 1 1 d .
H5 H 0.1865 0.1607 0.1397 0.067 Uiso 1 1 calc R
B6 B -0.1900(14) 0.0992(7) 0.1304(8) 0.068(4) Uani 1 1 d .
H6 H -0.2535 0.0531 0.1101 0.082 Uiso 1 1 calc R
B7 B -0.2611(14) 0.1713(7) 0.1723(6) 0.059(4) Uani 1 1 d .
H7 H -0.3715 0.1733 0.1797 0.071 Uiso 1 1 calc R
B8 B -0.1669(14) 0.2476(7) 0.1515(7) 0.055(3) Uani 1 1 d .
H8 H -0.2179 0.2995 0.1454 0.066 Uiso 1 1 calc R
B9 B -0.0429(15) 0.2218(8) 0.0977(7) 0.065(4) Uani 1 1 d .
H9 H -0.0110 0.2564 0.0560 0.077 Uiso 1 1 calc R
B10 B -0.0589(14) 0.1307(8) 0.0852(6) 0.061(4) Uani 1 1 d .
H10 H -0.0370 0.1055 0.0351 0.073 Uiso 1 1 calc R
B11 B -0.2113(14) 0.1820(8) 0.0859(7) 0.064(4) Uani 1 1 d .
H11 H -0.2899 0.1910 0.0372 0.076 Uiso 1 1 calc R
C2 C 0.2864(12) 0.1853(6) 0.2733(6) 0.059(3) Uani 1 1 d .
O2 O 0.3941(9) 0.2094(5) 0.2717(5) 0.084(3) Uani 1 1 d .
C3 C 0.1230(14) 0.2248(6) 0.3489(6) 0.068(3) Uani 1 1 d .
O3 O 0.1352(13) 0.2715(5) 0.3888(6) 0.125(4) Uani 1 1 d .
C4 C 0.0461(11) 0.1072(6) 0.3684(5) 0.050(3) Uani 1 1 d .
O4 O 0.0128(9) 0.0882(5) 0.4205(5) 0.088(3) Uani 1 1 d .
P P 0.2455(3) 0.03834(13) 0.29127(13) 0.0392(6) Uani 1 1 d .
C11 C 0.4109(10) 0.0455(5) 0.3538(5) 0.045(2) Uani 1 1 d .
C12 C 0.4150(12) 0.0853(6) 0.4173(5) 0.057(3) Uani 1 1 d .
H12 H 0.3356 0.1092 0.4263 0.069 Uiso 1 1 calc R
C13 C 0.5379(15) 0.0890(7) 0.4664(6) 0.076(4) Uani 1 1 d .
H13 H 0.5406 0.1154 0.5086 0.091 Uiso 1 1 calc R
C14 C 0.6550(13) 0.0546(8) 0.4539(7) 0.075(4) Uani 1 1 d .
H14 H 0.7366 0.0571 0.4878 0.090 Uiso 1 1 calc R
C15 C 0.6528(12) 0.0168(8) 0.3921(7) 0.081(4) Uani 1 1 d .
H15 H 0.7329 -0.0067 0.3835 0.097 Uiso 1 1 calc R
C16 C 0.5315(11) 0.0131(7) 0.3418(6) 0.068(3) Uani 1 1 d .
H16 H 0.5319 -0.0118 0.2989 0.082 Uiso 1 1 calc R
C21 C 0.1671(9) -0.0414(5) 0.3208(5) 0.041(2) Uani 1 1 d .
C22 C 0.0221(11) -0.0498(6) 0.3111(7) 0.072(4) Uani 1 1 d .
H22 H -0.0350 -0.0128 0.2918 0.087 Uiso 1 1 calc R
C23 C -0.0389(12) -0.1117(7) 0.3294(8) 0.087(4) Uani 1 1 d .
H23 H -0.1358 -0.1163 0.3214 0.104 Uiso 1 1 calc R
C24 C 0.0426(13) -0.1657(6) 0.3590(7) 0.072(4) Uani 1 1 d .
H24 H 0.0019 -0.2068 0.3730 0.087 Uiso 1 1 calc R
C25 C 0.1868(13) -0.1592(5) 0.3683(6) 0.063(3) Uani 1 1 d .
H25 H 0.2435 -0.1965 0.3874 0.076 Uiso 1 1 calc R
C26 C 0.2450(11) -0.0987(5) 0.3497(5) 0.051(3) Uani 1 1 d .
H26 H 0.3421 -0.0954 0.3566 0.062 Uiso 1 1 calc R
C31 C 0.2984(10) 0.0107(5) 0.2056(5) 0.046(2) Uani 1 1 d .
C32 C 0.2348(11) -0.0458(6) 0.1672(5) 0.055(3) Uani 1 1 d .
H32 H 0.1720 -0.0737 0.1874 0.066 Uiso 1 1 calc R
C33 C 0.2639(13) -0.0610(8) 0.0994(6) 0.075(4) Uani 1 1 d .
H33 H 0.2202 -0.0992 0.0739 0.090 Uiso 1 1 calc R
C34 C 0.3565(15) -0.0207(8) 0.0687(6) 0.082(4) Uani 1 1 d .
H34 H 0.3764 -0.0316 0.0228 0.099 Uiso 1 1 calc R
C35 C 0.4204(12) 0.0367(8) 0.1066(6) 0.077(4) Uani 1 1 d .
H35 H 0.4853 0.0636 0.0870 0.093 Uiso 1 1 calc R
C36 C 0.3876(11) 0.0532(7) 0.1725(6) 0.065(3) Uani 1 1 d .
H36 H 0.4253 0.0936 0.1962 0.078 Uiso 1 1 calc R
N N -0.1772(10) 0.2457(5) 0.2983(5) 0.059(2) Uani 1 1 d .
C5 C -0.2148(13) 0.2754(6) 0.3433(6) 0.065(3) Uani 1 1 d .
C6 C -0.2650(15) 0.3156(7) 0.4031(7) 0.071(3) Uani 1 1 d .
C7 C -0.239(3) 0.3887(8) 0.3914(11) 0.191(12) Uani 1 1 d .
H7A H -0.1403 0.3964 0.3951 0.286 Uiso 1 1 calc R
H7B H -0.2749 0.4164 0.4274 0.286 Uiso 1 1 calc R
H7C H -0.2851 0.4023 0.3440 0.286 Uiso 1 1 calc R
C8 C -0.4178(18) 0.3057(13) 0.3964(11) 0.190(12) Uani 1 1 d .
H8A H -0.4378 0.2570 0.4046 0.285 Uiso 1 1 calc R
H8B H -0.4617 0.3191 0.3485 0.285 Uiso 1 1 calc R
H8C H -0.4532 0.3345 0.4316 0.285 Uiso 1 1 calc R
C9 C -0.198(3) 0.2845(11) 0.4724(8) 0.185(12) Uani 1 1 d .
H9A H -0.2242 0.2357 0.4740 0.278 Uiso 1 1 calc R
H9B H -0.2291 0.3092 0.5119 0.278 Uiso 1 1 calc R
H9C H -0.0985 0.2883 0.4765 0.278 Uiso 1 1 calc R

loop_
_atom_site_aniso_label
_atom_site_aniso_U_11
_atom_site_aniso_U_22
_atom_site_aniso_U_33
_atom_site_aniso_U_23
_atom_site_aniso_U_13
_atom_site_aniso_U_12
W 0.0463(2) 0.0331(2) 0.0404(2) -0.0043(2) 0.00761(15) -0.0050(2)
C1 0.047(6) 0.045(6) 0.052(6) -0.012(5) 0.003(5) 0.003(5)
B2 0.037(6) 0.046(7) 0.061(8) 0.009(6) 0.008(6) -0.002(5)
B3 0.057(8) 0.039(6) 0.048(7) -0.010(5) 0.021(6) 0.003(5)
B4 0.060(8) 0.043(7) 0.059(7) 0.011(6) 0.013(6) -0.006(6)
B5 0.066(8) 0.057(8) 0.048(7) 0.007(6) 0.020(6) 0.006(6)
B6 0.054(8) 0.049(8) 0.088(10) -0.026(7) -0.024(7) 0.015(6)
B7 0.049(7) 0.083(10) 0.042(6) 0.001(6) -0.002(5) 0.024(7)
B8 0.066(8) 0.043(7) 0.056(7) 0.005(6) 0.008(6) 0.012(6)
B9 0.068(9) 0.071(9) 0.056(8) 0.019(7) 0.015(7) 0.011(7)
B10 0.057(8) 0.085(10) 0.036(6) -0.009(6) -0.006(5) 0.010(7)
B11 0.048(8) 0.075(9) 0.065(9) 0.000(7) 0.000(6) 0.021(7)
C2 0.057(7) 0.047(6) 0.071(8) 0.008(6) 0.002(6) -0.010(6)
O2 0.061(6) 0.085(7) 0.101(7) 0.010(5) -0.003(5) -0.035(5)
C3 0.085(9) 0.057(7) 0.056(7) -0.011(6) -0.008(6) 0.003(7)
O3 0.183(12) 0.078(7) 0.100(7) -0.053(6) -0.018(7) 0.007(7)
C4 0.052(7) 0.056(7) 0.043(6) -0.007(5) 0.012(5) -0.002(5)
O4 0.093(7) 0.112(8) 0.066(6) 0.026(5) 0.034(5) 0.010(6)
P 0.0377(13) 0.0398(14) 0.0401(13) -0.0049(10) 0.0063(11) -0.0053(11)
C11 0.045(6) 0.049(6) 0.040(5) 0.002(5) 0.002(4) -0.013(5)
C12 0.063(7) 0.057(7) 0.048(6) -0.014(5) -0.006(5) -0.001(6)
C13 0.096(10) 0.069(8) 0.055(7) -0.010(6) -0.008(7) -0.008(8)
C14 0.054(8) 0.094(10) 0.071(8) 0.003(8) -0.008(6) -0.015(8)
C15 0.044(7) 0.117(12) 0.078(9) 0.003(8) 0.000(6) 0.015(7)
C16 0.048(7) 0.095(10) 0.058(7) -0.020(7) 0.000(6) 0.003(7)
C21 0.040(5) 0.035(5) 0.045(5) -0.002(4) 0.003(4) -0.005(4)
C22 0.048(7) 0.041(6) 0.130(11) 0.023(7) 0.019(7) 0.002(5)
C23 0.033(6) 0.067(8) 0.158(14) 0.006(9) 0.012(7) -0.017(6)
C24 0.069(8) 0.037(7) 0.110(10) 0.012(6) 0.015(7) -0.008(6)
C25 0.073(8) 0.041(7) 0.075(8) 0.006(5) 0.011(6) 0.013(6)
C26 0.049(6) 0.046(6) 0.057(6) 0.008(5) 0.002(5) -0.003(5)
C31 0.046(6) 0.055(6) 0.039(5) -0.009(5) 0.015(4) 0.003(5)
C32 0.059(7) 0.057(6) 0.046(6) -0.015(5) 0.002(5) -0.003(6)
C33 0.069(8) 0.096(10) 0.056(7) -0.024(7) -0.001(6) 0.004(8)
C34 0.082(10) 0.114(12) 0.048(7) -0.018(7) 0.001(7) 0.033(9)
C35 0.058(8) 0.120(12) 0.058(7) -0.004(8) 0.023(6) 0.004(8)
C36 0.061(7) 0.082(8) 0.059(7) -0.016(6) 0.029(6) -0.016(7)
N 0.077(7) 0.052(5) 0.049(5) -0.009(4) 0.016(5) 0.008(5)
C5 0.082(9) 0.046(6) 0.067(8) -0.009(6) 0.016(7) 0.003(6)
C6 0.097(10) 0.057(7) 0.066(8) -0.017(6) 0.033(7) 0.003(7)
C7 0.38(4) 0.057(10) 0.173(19) -0.044(12) 0.15(2) -0.007(17)
C8 0.094(14) 0.30(3) 0.18(2) -0.16(2) 0.046(14) -0.011(17)
C9 0.31(3) 0.19(2) 0.063(11) 0.008(12) 0.053(15) 0.12(2)

loop_
_atom_type_symbol
_atom_type_description
_atom_type_scat_dispersion_real
_atom_type_scat_dispersion_imag
_atom_type_scat_source
C C 0.0033 0.0016 'International Tables Vol C Tables 4.2.6.8 and 6.1.1.4'
H H 0.0000 0.0000 'International Tables Vol C Tables 4.2.6.8 and 6.1.1.4'
B B 0.0013 0.0007 'International Tables Vol C Tables 4.2.6.8 and 6.1.1.4'
N N 0.0061 0.0033 'International Tables Vol C Tables 4.2.6.8 and 6.1.1.4'
O O 0.0106 0.0060 'International Tables Vol C Tables 4.2.6.8 and 6.1.1.4'
P P 0.1023 0.0942 'International Tables Vol C Tables 4.2.6.8 and 6.1.1.4'
W W -0.8490 6.8722 'International Tables Vol C Tables 4.2.6.8 and 6.1.1.4'

loop_
_geom_angle_atom_site_label_1
_geom_angle_atom_site_label_2
_geom_angle_atom_site_label_3
_geom_angle
C3 W C2 74.8(5)
C3 W C4 74.3(5)
C2 W C4 120.6(4)
C3 W B3 84.0(4)
C2 W B3 127.6(4)
C4 W B3 97.6(4)
C3 W B5 125.2(5)
C2 W B5 80.7(5)
C4 W B5 156.2(4)
B3 W B5 73.6(4)
C3 W C1 154.2(4)
C2 W C1 115.9(4)
C4 W C1 113.9(4)
B3 W C1 70.9(4)
B5 W C1 42.5(4)
C3 W B2 119.7(5)
C2 W B2 155.1(4)
C4 W B2 84.0(4)
B3 W B2 43.7(4)
B5 W B2 74.4(4)
C1 W B2 42.4(4)
C3 W B4 85.4(5)
C2 W B4 86.5(4)
C4 W B4 138.8(4)
B3 W B4 43.9(4)
B5 W B4 44.4(4)
C1 W B4 72.5(4)
B2 W B4 75.3(4)
C3 W P 121.0(4)
C2 W P 76.4(3)
C4 W P 78.0(3)
B3 W P 151.3(3)
B5 W P 98.8(3)
C1 W P 84.7(2)
B2 W P 107.7(3)
B4 W P 142.1(3)
B6 C1 B10 61.8(8)
B6 C1 B5 113.1(9)
B10 C1 B5 61.9(7)
B6 C1 B2 63.5(7)
B10 C1 B2 113.9(8)
B5 C1 B2 113.2(8)
B6 C1 W 128.5(7)
B10 C1 W 126.5(7)
B5 C1 W 68.3(5)
B2 C1 W 69.2(5)
C1 B2 B3 103.4(8)
C1 B2 B7 103.6(8)
B3 B2 B7 61.3(7)
C1 B2 B6 57.0(6)
B3 B2 B6 106.6(8)
B7 B2 B6 59.1(7)
C1 B2 W 68.4(5)
B3 B2 W 66.5(6)
B7 B2 W 123.4(8)
B6 B2 W 121.8(7)
N B3 B2 122.1(9)
N B3 B4 123.6(9)
B2 B3 B4 112.1(8)
N B3 B8 111.8(8)
B2 B3 B8 108.5(8)
B4 B3 B8 59.9(7)
N B3 B7 110.2(9)
B2 B3 B7 60.1(6)
B4 B3 B7 109.2(8)
B8 B3 B7 59.4(7)
N B3 W 114.1(7)
B2 B3 W 69.8(5)
B4 B3 W 69.9(6)
B8 B3 W 124.9(7)
B7 B3 W 125.4(7)
B3 B4 B8 60.5(7)
B3 B4 B9 106.4(9)
B8 B4 B9 59.0(7)
B3 B4 B5 104.2(8)
B8 B4 B5 105.5(9)
B9 B4 B5 59.2(7)
B3 B4 W 66.2(6)
B8 B4 W 122.0(7)
B9 B4 W 121.6(8)
B5 B4 W 66.8(5)
C1 B5 B10 58.6(7)
C1 B5 B9 104.9(9)
B10 B5 B9 59.3(8)
C1 B5 B4 106.9(8)
B10 B5 B4 107.9(9)
B9 B5 B4 59.8(7)
C1 B5 W 69.2(5)
B10 B5 W 124.3(8)
B9 B5 W 123.9(8)
B4 B5 W 68.8(5)
C1 B6 B10 59.7(7)
C1 B6 B7 106.5(9)
B10 B6 B7 108.4(10)
C1 B6 B11 107.0(10)
B10 B6 B11 60.5(8)
B7 B6 B11 59.9(7)
C1 B6 B2 59.4(6)
B10 B6 B2 108.9(9)
B7 B6 B2 60.3(7)
B11 B6 B2 108.7(9)
B6 B7 B11 60.2(8)
B6 B7 B2 60.6(7)
B11 B7 B2 109.2(9)
B6 B7 B8 106.3(10)
B11 B7 B8 59.0(8)
B2 B7 B8 107.4(9)
B6 B7 B3 105.7(8)
B11 B7 B3 106.7(9)
B2 B7 B3 58.6(6)
B8 B7 B3 59.7(7)
B11 B8 B9 61.0(8)
B11 B8 B4 110.7(9)
B9 B8 B4 60.6(7)
B11 B8 B3 108.5(9)
B9 B8 B3 106.9(8)
B4 B8 B3 59.5(6)
B11 B8 B7 60.0(7)
B9 B8 B7 108.7(9)
B4 B8 B7 110.1(9)
B3 B8 B7 60.9(7)
B10 B9 B8 107.3(10)
B10 B9 B5 60.1(7)
B8 B9 B5 108.0(9)
B10 B9 B4 109.4(9)
B8 B9 B4 60.4(7)
B5 B9 B4 61.0(7)
B10 B9 B11 60.2(8)
B8 B9 B11 59.4(8)
B5 B9 B11 108.5(10)
B4 B9 B11 109.3(9)
C1 B10 B6 58.5(7)
C1 B10 B9 106.7(8)
B6 B10 B9 109.3(10)
C1 B10 B5 59.5(6)
B6 B10 B5 108.5(9)
B9 B10 B5 60.6(7)
C1 B10 B11 106.3(9)
B6 B10 B11 60.7(8)
B9 B10 B11 60.8(8)
B5 B10 B11 109.4(9)
B8 B11 B10 106.5(9)
B8 B11 B7 61.0(8)
B10 B11 B7 107.0(9)
B8 B11 B6 107.6(9)
B10 B11 B6 58.8(8)
B7 B11 B6 59.9(8)
B8 B11 B9 59.6(8)
B10 B11 B9 59.0(8)
B7 B11 B9 108.3(9)
B6 B11 B9 106.4(9)
O2 C2 W 176.7(11)
O3 C3 W 176.4(11)
O4 C4 W 174.7(10)
C21 P C11 103.5(4)
C21 P C31 102.5(4)
C11 P C31 103.8(5)
C21 P W 117.2(3)
C11 P W 115.9(3)
C31 P W 112.3(3)
C16 C11 C12 118.1(9)
C16 C11 P 123.0(8)
C12 C11 P 118.9(8)
C13 C12 C11 119.6(11)
C14 C13 C12 121.0(12)
C13 C14 C15 120.0(11)
C14 C15 C16 120.0(12)
C11 C16 C15 121.3(11)
C26 C21 C22 115.7(9)
C26 C21 P 123.1(7)
C22 C21 P 121.1(8)
C23 C22 C21 121.8(11)
C24 C23 C22 119.9(11)
C23 C24 C25 119.6(10)
C26 C25 C24 119.9(10)
C25 C26 C21 123.1(10)
C32 C31 C36 118.3(9)
C32 C31 P 120.8(8)
C36 C31 P 120.1(8)
C33 C32 C31 120.3(11)
C32 C33 C34 120.8(12)
C33 C34 C35 119.4(12)
C36 C35 C34 119.6(12)
C35 C36 C31 121.4(12)
C5 N B3 177.5(12)
N C5 C6 179.5(13)
C7 C6 C9 117.3(16)
C7 C6 C8 107.9(17)
C9 C6 C8 108.4(16)
C7 C6 C5 107.2(11)
C9 C6 C5 107.6(12)
C8 C6 C5 108.3(12)

loop_
_geom_bond_atom_site_label_1
_geom_bond_atom_site_label_2
_geom_bond_distance
W C3 1.961(11)
W C2 1.996(12)
W C4 2.006(11)
W B3 2.339(12)
W B5 2.367(12)
W C1 2.383(9)
W B2 2.395(11)
W B4 2.401(12)
W P 2.546(3)
C1 B6 1.684(15)
C1 B10 1.704(15)
C1 B5 1.721(16)
C1 B2 1.728(15)
B2 B3 1.762(17)
B2 B7 1.791(16)
B2 B6 1.797(18)
B3 N 1.538(13)
B3 B4 1.772(16)
B3 B8 1.789(16)
B3 B7 1.811(17)
B4 B8 1.779(18)
B4 B9 1.782(18)
B4 B5 1.802(17)
B5 B10 1.761(17)
B5 B9 1.771(18)
B6 B10 1.74(2)
B6 B7 1.768(17)
B6 B11 1.77(2)
B7 B11 1.769(18)
B7 B8 1.785(19)
B8 B11 1.750(18)
B8 B9 1.753(18)
B9 B10 1.747(19)
B9 B11 1.78(2)
B10 B11 1.769(18)
C2 O2 1.142(12)
C3 O3 1.150(13)
C4 O4 1.131(11)
P C21 1.816(9)
P C11 1.829(9)
P C31 1.832(9)
C11 C16 1.369(14)
C11 C12 1.401(13)
C12 C13 1.383(15)
C13 C14 1.359(17)
C14 C15 1.357(17)
C15 C16 1.382(15)
C21 C26 1.383(13)
C21 C22 1.395(13)
C22 C23 1.380(15)
C23 C24 1.355(16)
C24 C25 1.385(16)
C25 C26 1.346(14)
C31 C32 1.378(13)
C31 C36 1.395(14)
C32 C33 1.372(14)
C33 C34 1.373(18)
C34 C35 1.388(18)
C35 C36 1.356(14)
N C5 1.119(12)
C5 C6 1.495(15)
C6 C7 1.432(19)
C6 C9 1.47(2)
C6 C8 1.48(2)
